data_4128298
loop_
_publ_author_name
'Belligund, Kavita'
'Mathew, Thomas'
'Hunt, Jonathan R.'
'Nirmalchandar, Archith'
'Haiges, Ralf'
'Dawlaty, Jahan'
'Prakash, G. K. Surya'

_publ_section_title
;
 Photochemistry of 2-Nitroarenes: 2-Nitrophenyl-\a-trifluoromethyl
 Carbinols as Synthons for Fluoroorganics.
;
_journal_issue 40
_journal_name_full 'Journal of the American Chemical Society'
_journal_page_first 15921
_journal_page_last 15931
_journal_paper_doi 10.1021/jacs.9b07241
_journal_volume 141
_journal_year 2019
_chemical_formula_moiety 'C24 H12 F6 N2 O3'
_chemical_formula_sum 'C24 H12 F6 N2 O3'
_chemical_formula_weight 490.36
_space_group_crystal_system triclinic
_space_group_IT_number 2
_space_group_name_Hall '-P 1'
_space_group_name_H-M_alt 'P -1'
_symmetry_space_group_name_Hall '-P 1'
_symmetry_space_group_name_H-M 'P -1'
_atom_sites_solution_hydrogens geom
_cell_angle_alpha 93.280(2)
_cell_angle_beta 95.688(2)
_cell_angle_gamma 90.365(2)
_cell_formula_units_Z 2
_cell_length_a 7.9032(8)
_cell_length_b 8.8144(10)
_cell_length_c 14.8800(16)
_cell_measurement_reflns_used 9951
_cell_measurement_temperature 100.(2)
_cell_measurement_theta_max 30.5354
_cell_measurement_theta_min 2.3173
_cell_volume 1029.70(19)
_computing_cell_refinement 'APEX2 v2014.11-0 (Bruker AXS, 2014)'
_computing_data_collection 'Bruker Instrument Service v2012.12.0.3 (Bruker AXS, 2012)'
_computing_data_reduction 'SAINT V8.34A (Bruker AXS, 2013)'
_computing_structure_refinement 'SHELXTL XL 2014/7 (Bruker AXS, 2014)'
_computing_structure_solution 'SHELXTL XT 2014/4 (Bruker AXS, 2014)'
_diffrn_ambient_temperature 100.(2)
_diffrn_detector_area_resol_mean 8.3333
_diffrn_measured_fraction_theta_full 0.988
_diffrn_measured_fraction_theta_max 0.988
_diffrn_measurement_device_type 'Bruker APEX II CCD'
_diffrn_measurement_method 'omega- and phi-scans'
_diffrn_radiation_monochromator 'TRIUMPH curved-crystal'
_diffrn_radiation_type 'MoK\a '
_diffrn_radiation_wavelength 0.71073
_diffrn_reflns_av_R_equivalents 0.0327
_diffrn_reflns_av_unetI/netI 0.0293
_diffrn_reflns_limit_h_max 11
_diffrn_reflns_limit_h_min -11
_diffrn_reflns_limit_k_max 12
_diffrn_reflns_limit_k_min -12
_diffrn_reflns_limit_l_max 20
_diffrn_reflns_limit_l_min -21
_diffrn_reflns_number 25775
_diffrn_reflns_theta_full 30.52
_diffrn_reflns_theta_max 30.52
_diffrn_reflns_theta_min 2.31
_diffrn_source 'fine-focus tube'
_exptl_absorpt_coefficient_mu 0.142
_exptl_absorpt_correction_T_max 0.99
_exptl_absorpt_correction_T_min 0.86
_exptl_absorpt_correction_type multi-scan
_exptl_absorpt_process_details 'SADABS 2014/5 (Bruker AXS, 2014)'
_exptl_crystal_colour 'clear orange'
_exptl_crystal_density_diffrn 1.582
_exptl_crystal_density_method 'not measured'
_exptl_crystal_description prism
_exptl_crystal_F_000 496
_exptl_crystal_size_max 0.471
_exptl_crystal_size_mid 0.133
_exptl_crystal_size_min 0.102
_refine_diff_density_max 0.668
_refine_diff_density_min -0.358
_refine_ls_extinction_method none
_refine_ls_goodness_of_fit_ref 1.040
_refine_ls_hydrogen_treatment constr
_refine_ls_matrix_type full
_refine_ls_number_parameters 316
_refine_ls_number_reflns 6216
_refine_ls_number_restraints 0
_refine_ls_restrained_S_all 1.040
_refine_ls_R_factor_all 0.0631
_refine_ls_R_factor_gt 0.0458
_refine_ls_shift/su_max 0.000
_refine_ls_shift/su_mean 0.000
_refine_ls_structure_factor_coef Fsqd
_refine_ls_weighting_details 'w=1/[\s^2^(Fo^2^)+(0.0622P)^2^+0.5308P] where P=(Fo^2^+2Fc^2^)/3'
_refine_ls_weighting_scheme calc
_refine_ls_wR_factor_gt 0.1186
_refine_ls_wR_factor_ref 0.1291
_reflns_number_gt 4814
_reflns_number_total 6216
_reflns_threshold_expression 'I > 2\s(I)'
_cod_data_source_file ja9b07241_si_005.cif
_cod_data_source_block I
_cod_database_code 4128298

loop_
_space_group_symop_operation_xyz
'x, y, z'
'-x, -y, -z'

loop_
_atom_site_type_symbol
_atom_site_label
_atom_site_fract_x
_atom_site_fract_y
_atom_site_fract_z
_atom_site_U_iso_or_equiv
_atom_site_adp_type
_atom_site_calc_flag
_atom_site_refinement_flags_adp
_atom_site_refinement_flags_posn
_atom_site_occupancy
C C1 0.53012(17) 0.53261(15) 0.19004(9) 0.0152(2) Uani d . . 1
C C2 0.44140(17) 0.43939(15) 0.11975(9) 0.0159(2) Uani d . . 1
C C3 0.26714(18) 0.45889(16) 0.08836(10) 0.0205(3) Uani d . . 1
H H3 0.2031 0.5369 0.1153 0.025 Uiso calc U R 1
C C4 0.1920(2) 0.36443(17) 0.01891(11) 0.0238(3) Uani d . . 1
H H4 0.0756 0.3774 -0.0015 0.029 Uiso calc U R 1
C C5 0.2845(2) 0.24893(17) -0.02243(10) 0.0233(3) Uani d . . 1
H H5 0.231 0.1864 -0.0713 0.028 Uiso calc U R 1
C C6 0.4509(2) 0.22621(17) 0.00738(10) 0.0205(3) Uani d . . 1
H H6 0.5119 0.147 -0.0205 0.025 Uiso calc U R 1
C C7 0.53364(18) 0.31981(15) 0.07951(9) 0.0167(3) Uani d . . 1
C C8 0.70552(19) 0.29625(17) 0.11198(10) 0.0215(3) Uani d . . 1
H H8 0.7668 0.2168 0.0846 0.026 Uiso calc U R 1
C C9 0.78488(18) 0.38559(17) 0.18194(10) 0.0214(3) Uani d . . 1
H H9 0.8992 0.3657 0.2037 0.026 Uiso calc U R 1
C C10 0.69758(17) 0.50788(16) 0.22230(9) 0.0167(3) Uani d . . 1
C C11 0.78521(17) 0.61145(17) 0.29505(10) 0.0198(3) Uani d . . 1
C C12 0.9146(2) 0.53956(19) 0.36516(11) 0.0257(3) Uani d . . 1
C C13 0.32515(16) 0.77352(15) 0.35295(9) 0.0144(2) Uani d . . 1
C C14 0.37389(17) 0.79053(15) 0.44833(9) 0.0160(3) Uani d . . 1
C C15 0.49367(18) 0.69390(16) 0.49327(10) 0.0194(3) Uani d . . 1
H H15 0.5459 0.6157 0.4595 0.023 Uiso calc U R 1
C C16 0.5346(2) 0.71280(18) 0.58526(10) 0.0237(3) Uani d . . 1
H H16 0.6141 0.647 0.6147 0.028 Uiso calc U R 1
C C17 0.4593(2) 0.8292(2) 0.63635(10) 0.0266(3) Uani d . . 1
H H17 0.4872 0.8402 0.7 0.032 Uiso calc U R 1
C C18 0.3465(2) 0.92601(18) 0.59482(10) 0.0240(3) Uani d . . 1
H H18 0.2981 1.005 0.6298 0.029 Uiso calc U R 1
C C19 0.30070(18) 0.90988(16) 0.49966(10) 0.0187(3) Uani d . . 1
C C20 0.18530(19) 1.01014(17) 0.45555(10) 0.0211(3) Uani d . . 1
H H20 0.1395 1.0917 0.4895 0.025 Uiso calc U R 1
C C21 0.13883(18) 0.99098(16) 0.36436(10) 0.0199(3) Uani d . . 1
H H21 0.0603 1.0587 0.3359 0.024 Uiso calc U R 1
C C22 0.20707(17) 0.87106(15) 0.31235(9) 0.0158(2) Uani d . . 1
C C23 0.13452(17) 0.84393(16) 0.21638(10) 0.0171(3) Uani d . . 1
C C24 0.14134(19) 0.97731(17) 0.15348(10) 0.0226(3) Uani d . . 1
F F1 1.05730(12) 0.49562(12) 0.33059(8) 0.0349(2) Uani d . . 1
F F2 0.84635(15) 0.41673(15) 0.39616(8) 0.0467(3) Uani d . . 1
F F3 0.95858(15) 0.63866(14) 0.43416(8) 0.0422(3) Uani d . . 1
F F4 0.14292(13) 0.92722(11) 0.06758(6) 0.0300(2) Uani d . . 1
F F5 -0.00048(14) 1.06014(12) 0.15874(8) 0.0366(3) Uani d . . 1
F F6 0.27369(13) 1.07041(11) 0.17531(7) 0.0306(2) Uani d . . 1
N N1 0.43768(14) 0.66092(13) 0.22885(8) 0.0154(2) Uani d . . 1
N N2 0.40146(14) 0.64777(13) 0.30934(8) 0.0160(2) Uani d . . 1
O O1 0.40717(13) 0.77133(11) 0.17933(7) 0.0192(2) Uani d . . 1
O O2 0.75857(14) 0.74555(13) 0.30523(9) 0.0283(3) Uani d . . 1
O O3 0.05323(13) 0.73188(12) 0.18730(7) 0.0215(2) Uani d . . 1

loop_
_atom_site_aniso_label
_atom_site_aniso_U_11
_atom_site_aniso_U_22
_atom_site_aniso_U_33
_atom_site_aniso_U_12
_atom_site_aniso_U_13
_atom_site_aniso_U_23
C1 0.0135(6) 0.0162(6) 0.0158(6) 0.0023(4) 0.0021(5) -0.0010(4)
C2 0.0147(6) 0.0160(6) 0.0166(6) 0.0024(5) 0.0001(5) 0.0008(5)
C3 0.0164(6) 0.0202(7) 0.0236(7) 0.0036(5) -0.0022(5) -0.0021(5)
C4 0.0194(7) 0.0234(7) 0.0268(7) 0.0013(5) -0.0066(6) -0.0005(6)
C5 0.0284(8) 0.0215(7) 0.0186(7) -0.0012(6) -0.0041(6) -0.0003(5)
C6 0.0259(7) 0.0194(7) 0.0159(6) 0.0021(5) 0.0023(5) -0.0013(5)
C7 0.0186(6) 0.0174(6) 0.0140(6) 0.0031(5) 0.0015(5) 0.0014(5)
C8 0.0184(6) 0.0228(7) 0.0231(7) 0.0079(5) 0.0023(5) -0.0025(5)
C9 0.0146(6) 0.0247(7) 0.0241(7) 0.0070(5) -0.0014(5) 0.0002(5)
C10 0.0141(6) 0.0202(6) 0.0154(6) 0.0013(5) -0.0001(5) 0.0002(5)
C11 0.0113(6) 0.0271(7) 0.0208(7) -0.0019(5) 0.0015(5) -0.0004(5)
C12 0.0205(7) 0.0293(8) 0.0258(8) -0.0081(6) -0.0062(6) 0.0043(6)
C13 0.0117(5) 0.0154(6) 0.0157(6) -0.0019(4) 0.0020(4) -0.0018(4)
C14 0.0146(6) 0.0174(6) 0.0158(6) -0.0061(5) 0.0023(5) -0.0016(5)
C15 0.0186(6) 0.0198(6) 0.0191(6) -0.0057(5) -0.0006(5) 0.0006(5)
C16 0.0244(7) 0.0270(8) 0.0188(7) -0.0094(6) -0.0031(5) 0.0038(6)
C17 0.0303(8) 0.0337(8) 0.0151(6) -0.0159(6) 0.0011(6) -0.0020(6)
C18 0.0273(7) 0.0261(7) 0.0187(7) -0.0121(6) 0.0076(6) -0.0062(5)
C19 0.0182(6) 0.0185(6) 0.0195(6) -0.0082(5) 0.0062(5) -0.0037(5)
C20 0.0197(6) 0.0192(7) 0.0251(7) -0.0039(5) 0.0097(5) -0.0056(5)
C21 0.0164(6) 0.0172(6) 0.0265(7) 0.0007(5) 0.0054(5) -0.0016(5)
C22 0.0125(6) 0.0168(6) 0.0181(6) -0.0015(5) 0.0023(5) -0.0012(5)
C23 0.0108(5) 0.0202(6) 0.0202(6) 0.0045(5) 0.0013(5) -0.0007(5)
C24 0.0210(7) 0.0234(7) 0.0222(7) 0.0055(5) -0.0042(5) 0.0017(5)
F1 0.0191(5) 0.0353(6) 0.0484(6) 0.0037(4) -0.0093(4) 0.0083(5)
F2 0.0430(6) 0.0575(8) 0.0376(6) -0.0289(6) -0.0180(5) 0.0265(5)
F3 0.0387(6) 0.0499(7) 0.0326(6) -0.0049(5) -0.0178(5) -0.0070(5)
F4 0.0383(6) 0.0323(5) 0.0184(4) 0.0055(4) -0.0043(4) 0.0033(4)
F5 0.0343(6) 0.0338(5) 0.0411(6) 0.0203(4) -0.0027(5) 0.0053(4)
F6 0.0350(5) 0.0258(5) 0.0297(5) -0.0067(4) -0.0066(4) 0.0087(4)
N1 0.0114(5) 0.0173(5) 0.0170(5) 0.0011(4) -0.0006(4) 0.0010(4)
N2 0.0133(5) 0.0192(5) 0.0151(5) -0.0001(4) 0.0006(4) -0.0015(4)
O1 0.0214(5) 0.0176(5) 0.0196(5) 0.0048(4) 0.0043(4) 0.0055(4)
O2 0.0176(5) 0.0272(6) 0.0382(7) 0.0009(4) 0.0001(4) -0.0095(5)
O3 0.0146(5) 0.0242(5) 0.0244(5) 0.0000(4) -0.0016(4) -0.0037(4)

loop_
_atom_type_symbol
_atom_type_description
_atom_type_scat_dispersion_real
_atom_type_scat_dispersion_imag
_atom_type_scat_source
C C 0.0033 0.0016 'International Tables Vol C Tables 4.2.6.8 and 6.1.1.4'
H H 0.0000 0.0000 'International Tables Vol C Tables 4.2.6.8 and 6.1.1.4'
N N 0.0061 0.0033 'International Tables Vol C Tables 4.2.6.8 and 6.1.1.4'
O O 0.0106 0.0060 'International Tables Vol C Tables 4.2.6.8 and 6.1.1.4'
F F 0.0171 0.0103 'International Tables Vol C Tables 4.2.6.8 and 6.1.1.4'

loop_
_geom_angle_atom_site_label_1
_geom_angle_atom_site_label_2
_geom_angle_atom_site_label_3
_geom_angle
C10 C1 C2 122.83(12)
C10 C1 N1 119.75(12)
C2 C1 N1 117.42(11)
C1 C2 C7 117.23(12)
C1 C2 C3 123.67(12)
C7 C2 C3 119.10(12)
C4 C3 C2 119.71(13)
C4 C3 H3 120.1
C2 C3 H3 120.1
C3 C4 C5 121.14(14)
C3 C4 H4 119.4
C5 C4 H4 119.4
C6 C5 C4 120.31(14)
C6 C5 H5 119.8
C4 C5 H5 119.8
C5 C6 C7 120.63(13)
C5 C6 H6 119.7
C7 C6 H6 119.7
C8 C7 C6 121.26(13)
C8 C7 C2 119.66(12)
C6 C7 C2 119.07(12)
C9 C8 C7 121.30(13)
C9 C8 H8 119.4
C7 C8 H8 119.4
C8 C9 C10 120.44(13)
C8 C9 H9 119.8
C10 C9 H9 119.8
C1 C10 C9 118.48(12)
C1 C10 C11 120.42(12)
C9 C10 C11 121.06(12)
O2 C11 C10 124.81(13)
O2 C11 C12 117.83(13)
C10 C11 C12 117.30(13)
F3 C12 F2 108.97(14)
F3 C12 F1 107.35(12)
F2 C12 F1 107.01(14)
F3 C12 C11 110.28(14)
F2 C12 C11 110.11(12)
F1 C12 C11 112.98(13)
C22 C13 N2 126.12(12)
C22 C13 C14 120.12(12)
N2 C13 C14 113.68(11)
C15 C14 C19 118.92(12)
C15 C14 C13 122.45(12)
C19 C14 C13 118.62(13)
C16 C15 C14 120.46(14)
C16 C15 H15 119.8
C14 C15 H15 119.8
C15 C16 C17 120.54(15)
C15 C16 H16 119.7
C17 C16 H16 119.7
C18 C17 C16 120.38(14)
C18 C17 H17 119.8
C16 C17 H17 119.8
C17 C18 C19 120.72(14)
C17 C18 H18 119.6
C19 C18 H18 119.6
C20 C19 C14 119.68(13)
C20 C19 C18 121.38(13)
C14 C19 C18 118.94(14)
C21 C20 C19 120.81(13)
C21 C20 H20 119.6
C19 C20 H20 119.6
C20 C21 C22 120.45(13)
C20 C21 H21 119.8
C22 C21 H21 119.8
C13 C22 C21 120.26(13)
C13 C22 C23 121.71(12)
C21 C22 C23 117.71(12)
O3 C23 C22 124.29(13)
O3 C23 C24 117.57(13)
C22 C23 C24 117.53(12)
F6 C24 F4 108.53(13)
F6 C24 F5 107.42(13)
F4 C24 F5 107.08(12)
F6 C24 C23 113.70(12)
F4 C24 C23 111.32(12)
F5 C24 C23 108.51(13)
O1 N1 N2 128.00(12)
O1 N1 C1 116.62(11)
N2 N1 C1 115.36(11)
N1 N2 C13 117.80(11)

loop_
_geom_bond_atom_site_label_1
_geom_bond_atom_site_label_2
_geom_bond_distance
C1 C10 1.3853(18)
C1 C2 1.4177(19)
C1 N1 1.4717(17)
C2 C7 1.4230(19)
C2 C3 1.4245(19)
C3 C4 1.374(2)
C3 H3 0.95
C4 C5 1.406(2)
C4 H4 0.95
C5 C6 1.366(2)
C5 H5 0.95
C6 C7 1.419(2)
C6 H6 0.95
C7 C8 1.417(2)
C8 C9 1.367(2)
C8 H8 0.95
C9 C10 1.4198(19)
C9 H9 0.95
C10 C11 1.488(2)
C11 O2 1.2056(19)
C11 C12 1.552(2)
C12 F3 1.3269(19)
C12 F2 1.3323(19)
C12 F1 1.336(2)
C13 C22 1.3903(19)
C13 N2 1.4203(17)
C13 C14 1.4323(18)
C14 C15 1.421(2)
C14 C19 1.4242(19)
C15 C16 1.375(2)
C15 H15 0.95
C16 C17 1.411(2)
C16 H16 0.95
C17 C18 1.366(2)
C17 H17 0.95
C18 C19 1.425(2)
C18 H18 0.95
C19 C20 1.415(2)
C20 C21 1.371(2)
C20 H20 0.95
C21 C22 1.4155(19)
C21 H21 0.95
C22 C23 1.4907(19)
C23 O3 1.2097(18)
C23 C24 1.548(2)
C24 F6 1.3282(18)
C24 F4 1.3296(18)
C24 F5 1.3479(18)
N1 O1 1.2642(15)
N1 N2 1.2701(16)

loop_
_geom_torsion_atom_site_label_1
_geom_torsion_atom_site_label_2
_geom_torsion_atom_site_label_3
_geom_torsion_atom_site_label_4
_geom_torsion
C10 C1 C2 C7 -2.5(2)
N1 C1 C2 C7 177.12(12)
C10 C1 C2 C3 177.15(14)
N1 C1 C2 C3 -3.2(2)
C1 C2 C3 C4 179.07(14)
C7 C2 C3 C4 -1.3(2)
C2 C3 C4 C5 -0.4(2)
C3 C4 C5 C6 1.5(2)
C4 C5 C6 C7 -0.9(2)
C5 C6 C7 C8 179.12(14)
C5 C6 C7 C2 -0.9(2)
C1 C2 C7 C8 1.61(19)
C3 C2 C7 C8 -178.06(14)
C1 C2 C7 C6 -178.42(13)
C3 C2 C7 C6 1.9(2)
C6 C7 C8 C9 -179.47(14)
C2 C7 C8 C9 0.5(2)
C7 C8 C9 C10 -1.8(2)
C2 C1 C10 C9 1.2(2)
N1 C1 C10 C9 -178.38(12)
C2 C1 C10 C11 178.79(13)
N1 C1 C10 C11 -0.8(2)
C8 C9 C10 C1 1.0(2)
C8 C9 C10 C11 -176.55(14)
C1 C10 C11 O2 -32.5(2)
C9 C10 C11 O2 144.97(16)
C1 C10 C11 C12 144.72(14)
C9 C10 C11 C12 -37.80(19)
O2 C11 C12 F3 8.7(2)
C10 C11 C12 F3 -168.70(13)
O2 C11 C12 F2 129.03(16)
C10 C11 C12 F2 -48.41(19)
O2 C11 C12 F1 -111.40(16)
C10 C11 C12 F1 71.17(17)
C22 C13 C14 C15 179.89(12)
N2 C13 C14 C15 2.78(18)
C22 C13 C14 C19 -0.80(19)
N2 C13 C14 C19 -177.91(11)
C19 C14 C15 C16 1.8(2)
C13 C14 C15 C16 -178.90(13)
C14 C15 C16 C17 -0.5(2)
C15 C16 C17 C18 -1.0(2)
C16 C17 C18 C19 1.1(2)
C15 C14 C19 C20 178.01(13)
C13 C14 C19 C20 -1.33(19)
C15 C14 C19 C18 -1.66(19)
C13 C14 C19 C18 179.01(12)
C17 C18 C19 C20 -179.41(14)
C17 C18 C19 C14 0.2(2)
C14 C19 C20 C21 2.1(2)
C18 C19 C20 C21 -178.27(13)
C19 C20 C21 C22 -0.7(2)
N2 C13 C22 C21 178.95(13)
C14 C13 C22 C21 2.2(2)
N2 C13 C22 C23 5.6(2)
C14 C13 C22 C23 -171.11(12)
C20 C21 C22 C13 -1.5(2)
C20 C21 C22 C23 172.08(13)
C13 C22 C23 O3 60.62(19)
C21 C22 C23 O3 -112.87(16)
C13 C22 C23 C24 -128.61(14)
C21 C22 C23 C24 57.89(17)
O3 C23 C24 F6 -158.09(13)
C22 C23 C24 F6 30.51(18)
O3 C23 C24 F4 -35.14(18)
C22 C23 C24 F4 153.46(12)
O3 C23 C24 F5 82.45(16)
C22 C23 C24 F5 -88.95(15)
C10 C1 N1 O1 108.53(14)
C2 C1 N1 O1 -71.12(16)
C10 C1 N1 N2 -70.07(16)
C2 C1 N1 N2 110.28(14)
O1 N1 N2 C13 -3.63(19)
C1 N1 N2 C13 174.78(11)
C22 C13 N2 N1 36.83(19)
C14 C13 N2 N1 -146.26(12)
